data_7112652
loop_
_publ_author_name
'S. Pal'
'P. Y. Zavalij'
'A. N. Vedernikov'

_publ_section_title
;
 Oxidative C(sp3)-H bond cleavage, C-C and C[double bond, length as
 m-dash]C coupling at a boron center with O2 as the oxidant mediated by
 platinum(II)
;
_journal_name_full Chem.Commun.
_journal_page_first 5376
_journal_paper_doi 10.1039/C3CC47445C
_journal_volume 50
_journal_year 2014
_chemical_formula_moiety 'C24 H25 B N2 O3 Pt, C4 H8 O'
_chemical_formula_sum 'C28 H33 B N2 O4 Pt'
_chemical_formula_weight 667.46
_chemical_name_common Pt-complex
_chemical_name_systematic
;
Pt-complex
;
_space_group_crystal_system triclinic
_space_group_IT_number 2
_space_group_name_Hall '-P 1'
_space_group_name_H-M_alt 'P -1'
_symmetry_space_group_name_Hall '-P 1'
_symmetry_space_group_name_H-M 'P -1'
_atom_sites_solution_hydrogens mixed
_atom_sites_solution_primary direct
_atom_sites_solution_secondary difmap
_audit_creation_method 'SHELXL-2012 & ZCIF'
_cell_angle_alpha 107.2164(10)
_cell_angle_beta 103.3376(10)
_cell_angle_gamma 97.3974(11)
_cell_formula_units_Z 2
_cell_length_a 8.7630(7)
_cell_length_b 12.1564(9)
_cell_length_c 13.1947(10)
_cell_measurement_reflns_used 7006
_cell_measurement_temperature 150(2)
_cell_measurement_theta_max 30.8
_cell_measurement_theta_min 2.4
_cell_volume 1276.70(17)
_computing_cell_refinement Apex2
_computing_data_collection 'Apex2 (Bruker, 2010)'
_computing_data_reduction Apex2
_computing_molecular_graphics 'XSHEL (Bruker, 2004)'
_computing_publication_material 'Apex2, SHELXL-2012'
_computing_structure_refinement 'ShelXL-2012 (Sheldrick, 2012)'
_computing_structure_solution 'ShelXS-97 (Sheldrick, 2008)'
_diffrn_ambient_temperature 150(2)
_diffrn_detector_area_resol_mean 8.333
_diffrn_measured_fraction_theta_full 0.999
_diffrn_measured_fraction_theta_max 0.990
_diffrn_measurement_device_type 'three-circle diffractometer'
_diffrn_measurement_method '\f and \w scans'
_diffrn_radiation_type MoK\a
_diffrn_radiation_wavelength 0.71073
_diffrn_reflns_av_R_equivalents 0.0276
_diffrn_reflns_av_unetI/netI 0.0438
_diffrn_reflns_Laue_measured_fraction_full 0.999
_diffrn_reflns_Laue_measured_fraction_max 0.990
_diffrn_reflns_limit_h_max 12
_diffrn_reflns_limit_h_min -12
_diffrn_reflns_limit_k_max 17
_diffrn_reflns_limit_k_min -17
_diffrn_reflns_limit_l_max 18
_diffrn_reflns_limit_l_min -18
_diffrn_reflns_number 15028
_diffrn_reflns_point_group_measured_fraction_full 0.999
_diffrn_reflns_point_group_measured_fraction_max 0.990
_diffrn_reflns_theta_full 25.000
_diffrn_reflns_theta_max 29.999
_diffrn_reflns_theta_min 2.444
_diffrn_source 'sealed tube'
_exptl_absorpt_coefficient_mu 5.533
_exptl_absorpt_correction_T_max 0.920
_exptl_absorpt_correction_T_min 0.704
_exptl_absorpt_correction_type multi-scan
_exptl_absorpt_process_details 'SADABS (Sheldrick, 2008)'
_exptl_crystal_colour colourless
_exptl_crystal_density_diffrn 1.736
_exptl_crystal_density_method 'not measured'
_exptl_crystal_description plate
_exptl_crystal_F_000 660
_exptl_crystal_size_max 0.175
_exptl_crystal_size_mid 0.14
_exptl_crystal_size_min 0.015
_refine_diff_density_max 1.067
_refine_diff_density_min -1.129
_refine_diff_density_rms 0.132
_refine_ls_extinction_method none
_refine_ls_goodness_of_fit_ref 1.000
_refine_ls_hydrogen_treatment refU
_refine_ls_matrix_type full
_refine_ls_number_parameters 355
_refine_ls_number_reflns 7376
_refine_ls_number_restraints 1
_refine_ls_restrained_S_all 1.000
_refine_ls_R_factor_all 0.0349
_refine_ls_R_factor_gt 0.0265
_refine_ls_shift/su_max 0.002
_refine_ls_shift/su_mean 0.000
_refine_ls_structure_factor_coef Fsqd
_refine_ls_weighting_details
;
w=1/[\s^2^(Fo^2^)+(0.0240P)^2^+0.9050P]
where P=(Fo^2^+2Fc^2^)/3
;
_refine_ls_weighting_scheme calc
_refine_ls_wR_factor_gt 0.0551
_refine_ls_wR_factor_ref 0.0580
_reflns_Friedel_coverage 0.000
_reflns_number_gt 6508
_reflns_number_total 7376
_reflns_threshold_expression 'I > 2\s(I)'
_cod_data_source_file c3cc47445c.txt
_cod_data_source_block 2364
_cod_database_code 7112652
_shelx_space_group_comment
;
The symmetry employed for this shelxl refinement is uniquely defined
by the following loop, which should always be used as a source of
symmetry information in preference to the above space-group names.
They are only intended as comments.
;
_shelx_estimated_absorpt_t_min 0.444
_shelx_estimated_absorpt_t_max 0.922

loop_
_space_group_symop_operation_xyz
'x, y, z'
'-x, -y, -z'

loop_
_atom_site_label
_atom_site_type_symbol
_atom_site_fract_x
_atom_site_fract_y
_atom_site_fract_z
_atom_site_U_iso_or_equiv
_atom_site_adp_type
_atom_site_occupancy
_atom_site_site_symmetry_order
_atom_site_calc_flag
_atom_site_refinement_flags_posn
Pt1 Pt 0.57237(2) 0.06502(2) 0.24727(2) 0.01677(4) Uani 1 1 d .
O1 O 0.5836(3) -0.0171(2) 0.09665(18) 0.0248(5) Uani 1 1 d D
H1 H 0.507(4) -0.068(4) 0.063(4) 0.09(2) Uiso 1 1 d D
B1 B 0.6823(4) 0.2959(3) 0.4095(3) 0.0221(7) Uani 1 1 d .
O2 O 0.6022(3) 0.17351(19) 0.40954(17) 0.0194(4) Uani 1 1 d .
C2 C 0.4729(4) 0.1764(3) 0.4600(3) 0.0277(7) Uani 1 1 d .
H2A H 0.4983 0.2490 0.5238 0.039(7) Uiso 1 1 calc R
H2B H 0.4587 0.1081 0.4845 0.039(7) Uiso 1 1 calc R
H2C H 0.3737 0.1740 0.4060 0.039(7) Uiso 1 1 calc R
O3 O 0.7099(3) 0.3892(2) 0.51211(19) 0.0289(5) Uani 1 1 d .
C3 C 0.8091(5) 0.3779(4) 0.6088(3) 0.0370(9) Uani 1 1 d .
H3A H 0.8991 0.3438 0.5910 0.085(11) Uiso 1 1 calc R
H3B H 0.7461 0.3263 0.6359 0.085(11) Uiso 1 1 calc R
H3C H 0.8504 0.4558 0.6661 0.085(11) Uiso 1 1 calc R
N1 N 0.4983(3) 0.2206(2) 0.2171(2) 0.0201(5) Uani 1 1 d .
C11 C 0.5593(4) 0.3183(3) 0.3091(3) 0.0218(6) Uani 1 1 d .
C12 C 0.5155(4) 0.4243(3) 0.3087(3) 0.0281(7) Uani 1 1 d .
H12 H 0.5562 0.4924 0.3731 0.018(9) Uiso 1 1 calc R
C13 C 0.4124(4) 0.4308(3) 0.2144(3) 0.0327(8) Uani 1 1 d .
H13 H 0.3811 0.5027 0.2140 0.042(12) Uiso 1 1 calc R
C14 C 0.3559(4) 0.3313(3) 0.1210(3) 0.0298(8) Uani 1 1 d .
H14 H 0.2870 0.3341 0.0551 0.044(12) Uiso 1 1 calc R
C15 C 0.4014(4) 0.2274(3) 0.1251(3) 0.0253(7) Uani 1 1 d .
H15 H 0.3629 0.1589 0.0609 0.020(9) Uiso 1 1 calc R
N2 N 0.8087(3) 0.1627(2) 0.2876(2) 0.0190(5) Uani 1 1 d .
C21 C 0.8400(4) 0.2666(3) 0.3698(3) 0.0215(6) Uani 1 1 d .
C22 C 0.9937(4) 0.3369(3) 0.4050(3) 0.0245(7) Uani 1 1 d .
H22 H 1.0179 0.4107 0.4629 0.031(10) Uiso 1 1 calc R
C23 C 1.1117(4) 0.3012(3) 0.3571(3) 0.0276(7) Uani 1 1 d .
H23 H 1.2163 0.3495 0.3819 0.030(10) Uiso 1 1 calc R
C24 C 1.0750(4) 0.1935(3) 0.2721(3) 0.0276(7) Uani 1 1 d .
H24 H 1.1536 0.1671 0.2374 0.044(12) Uiso 1 1 calc R
C25 C 0.9206(4) 0.1254(3) 0.2389(3) 0.0225(6) Uani 1 1 d .
H25 H 0.8936 0.0515 0.1810 0.039(12) Uiso 1 1 calc R
C31 C 0.3427(4) -0.0279(3) 0.2080(3) 0.0218(6) Uani 1 1 d .
C32 C 0.2333(4) -0.0464(3) 0.1061(3) 0.0244(7) Uani 1 1 d .
H32 H 0.2669 -0.0165 0.0541 0.034(11) Uiso 1 1 calc R
C33 C 0.0760(4) -0.1078(3) 0.0791(3) 0.0289(7) Uani 1 1 d .
H33 H 0.0041 -0.1196 0.0090 0.031(10) Uiso 1 1 calc R
C34 C 0.0229(4) -0.1520(3) 0.1533(3) 0.0334(8) Uani 1 1 d .
H34 H -0.0853 -0.1921 0.1355 0.033(11) Uiso 1 1 calc R
C35 C 0.1305(4) -0.1367(3) 0.2537(3) 0.0324(8) Uani 1 1 d .
H35 H 0.0962 -0.1672 0.3052 0.023(9) Uiso 1 1 calc R
C36 C 0.2881(4) -0.0770(3) 0.2801(3) 0.0269(7) Uani 1 1 d .
H36 H 0.3607 -0.0692 0.3488 0.026(10) Uiso 1 1 calc R
C41 C 0.6555(4) -0.0654(3) 0.2943(3) 0.0206(6) Uani 1 1 d .
C42 C 0.7613(4) -0.0386(3) 0.3993(3) 0.0245(7) Uani 1 1 d .
H42 H 0.7931 0.0406 0.4483 0.028(10) Uiso 1 1 calc R
C43 C 0.8208(4) -0.1270(3) 0.4331(3) 0.0283(7) Uani 1 1 d .
H43 H 0.8920 -0.1075 0.5051 0.031(10) Uiso 1 1 calc R
C44 C 0.7775(4) -0.2419(3) 0.3633(3) 0.0313(8) Uani 1 1 d .
H44 H 0.8178 -0.3020 0.3866 0.046(12) Uiso 1 1 calc R
C45 C 0.6741(5) -0.2692(3) 0.2585(3) 0.0330(8) Uani 1 1 d .
H45 H 0.6445 -0.3483 0.2093 0.036(11) Uiso 1 1 calc R
C46 C 0.6133(4) -0.1816(3) 0.2245(3) 0.0285(7) Uani 1 1 d .
H46 H 0.5419 -0.2017 0.1525 0.039(11) Uiso 1 1 calc R
O5 O 0.7920(4) 0.5261(3) 0.0390(3) 0.0528(8) Uani 1 1 d .
C51 C 0.6911(6) 0.4124(4) -0.0027(4) 0.0522(12) Uani 1 1 d .
H51A H 0.6940 0.3702 -0.0787 0.083(13) Uiso 1 1 calc R
H51B H 0.5789 0.4183 -0.0045 0.083(13) Uiso 1 1 calc R
C52 C 0.7547(5) 0.3484(4) 0.0747(4) 0.0515(12) Uani 1 1 d .
H52A H 0.7046 0.3614 0.1361 0.095(15) Uiso 1 1 calc R
H52B H 0.7360 0.2627 0.0349 0.095(15) Uiso 1 1 calc R
C53 C 0.9292(6) 0.4033(4) 0.1159(4) 0.0476(11) Uani 1 1 d .
H53A H 0.9872 0.3672 0.0629 0.085(14) Uiso 1 1 calc R
H53B H 0.9784 0.3967 0.1888 0.085(14) Uiso 1 1 calc R
C54 C 0.9282(5) 0.5301(4) 0.1248(4) 0.0424(10) Uani 1 1 d .
H54A H 0.9189 0.5756 0.1981 0.073(12) Uiso 1 1 calc R
H54B H 1.0281 0.5675 0.1145 0.073(12) Uiso 1 1 calc R

loop_
_atom_site_aniso_label
_atom_site_aniso_U_11
_atom_site_aniso_U_22
_atom_site_aniso_U_33
_atom_site_aniso_U_23
_atom_site_aniso_U_13
_atom_site_aniso_U_12
Pt1 0.01600(6) 0.01927(6) 0.01743(6) 0.00846(4) 0.00558(4) 0.00508(4)
O1 0.0273(12) 0.0289(13) 0.0172(11) 0.0059(10) 0.0071(10) 0.0057(11)
B1 0.0229(17) 0.0203(17) 0.0251(17) 0.0086(14) 0.0071(14) 0.0085(14)
O2 0.0196(10) 0.0232(11) 0.0190(10) 0.0087(9) 0.0084(8) 0.0077(9)
C2 0.0252(17) 0.037(2) 0.0247(16) 0.0104(15) 0.0131(14) 0.0097(15)
O3 0.0342(13) 0.0260(13) 0.0248(12) 0.0059(10) 0.0058(10) 0.0113(11)
C3 0.039(2) 0.040(2) 0.0262(18) 0.0077(16) 0.0030(16) 0.0114(18)
N1 0.0174(12) 0.0222(13) 0.0243(13) 0.0113(11) 0.0070(10) 0.0064(10)
C11 0.0202(15) 0.0235(16) 0.0258(16) 0.0111(13) 0.0083(12) 0.0082(13)
C12 0.0324(18) 0.0215(17) 0.0334(18) 0.0096(14) 0.0123(15) 0.0103(14)
C13 0.0329(19) 0.0303(19) 0.046(2) 0.0212(17) 0.0151(17) 0.0161(16)
C14 0.0261(17) 0.039(2) 0.0341(19) 0.0236(17) 0.0084(14) 0.0130(15)
C15 0.0221(16) 0.0316(18) 0.0259(16) 0.0141(15) 0.0077(13) 0.0064(14)
N2 0.0197(12) 0.0189(13) 0.0210(12) 0.0098(11) 0.0060(10) 0.0052(10)
C21 0.0212(15) 0.0238(16) 0.0233(15) 0.0133(13) 0.0055(12) 0.0070(13)
C22 0.0249(16) 0.0198(16) 0.0278(17) 0.0093(13) 0.0040(13) 0.0047(13)
C23 0.0167(15) 0.0297(18) 0.0388(19) 0.0202(16) 0.0028(13) 0.0022(13)
C24 0.0223(16) 0.037(2) 0.0316(18) 0.0180(16) 0.0113(14) 0.0114(14)
C25 0.0236(15) 0.0264(17) 0.0245(16) 0.0131(14) 0.0100(13) 0.0122(13)
C31 0.0183(14) 0.0198(15) 0.0298(16) 0.0085(13) 0.0105(13) 0.0054(12)
C32 0.0247(16) 0.0224(16) 0.0273(16) 0.0099(14) 0.0071(13) 0.0056(13)
C33 0.0219(16) 0.0269(18) 0.0304(18) 0.0048(15) 0.0007(14) 0.0033(14)
C34 0.0236(17) 0.0262(18) 0.051(2) 0.0118(17) 0.0152(16) 0.0028(14)
C35 0.0298(18) 0.032(2) 0.043(2) 0.0196(17) 0.0160(16) 0.0051(15)
C36 0.0257(17) 0.0322(19) 0.0287(17) 0.0171(15) 0.0080(14) 0.0095(14)
C41 0.0160(14) 0.0242(16) 0.0246(15) 0.0117(13) 0.0060(12) 0.0056(12)
C42 0.0215(15) 0.0288(18) 0.0252(16) 0.0131(14) 0.0053(13) 0.0053(13)
C43 0.0236(16) 0.038(2) 0.0301(18) 0.0191(16) 0.0078(14) 0.0101(15)
C44 0.0284(18) 0.034(2) 0.046(2) 0.0273(18) 0.0149(16) 0.0143(15)
C45 0.035(2) 0.0206(17) 0.044(2) 0.0115(16) 0.0102(17) 0.0088(15)
C46 0.0286(17) 0.0257(18) 0.0298(18) 0.0111(15) 0.0030(14) 0.0065(14)
O5 0.054(2) 0.0448(18) 0.055(2) 0.0263(16) -0.0046(16) 0.0092(15)
C51 0.040(2) 0.049(3) 0.054(3) 0.015(2) -0.001(2) -0.005(2)
C52 0.044(3) 0.039(2) 0.078(3) 0.026(2) 0.021(2) 0.009(2)
C53 0.052(3) 0.038(2) 0.048(3) 0.016(2) 0.001(2) 0.013(2)
C54 0.038(2) 0.039(2) 0.045(2) 0.0163(19) 0.0004(18) 0.0067(18)

loop_
_atom_type_symbol
_atom_type_description
_atom_type_scat_dispersion_real
_atom_type_scat_dispersion_imag
_atom_type_scat_source
C C 0.0033 0.0016 'International Tables Vol C Tables 4.2.6.8 and 6.1.1.4'
H H 0.0000 0.0000 'International Tables Vol C Tables 4.2.6.8 and 6.1.1.4'
N N 0.0061 0.0033 'International Tables Vol C Tables 4.2.6.8 and 6.1.1.4'
O O 0.0106 0.0060 'International Tables Vol C Tables 4.2.6.8 and 6.1.1.4'
B B 0.0013 0.0007 'International Tables Vol C Tables 4.2.6.8 and 6.1.1.4'
Pt Pt -1.7033 8.3905 'International Tables Vol C Tables 4.2.6.8 and 6.1.1.4'

loop_
_geom_angle_atom_site_label_1
_geom_angle_atom_site_label_2
_geom_angle_atom_site_label_3
_geom_angle
O1 Pt1 C41 88.48(11)
O1 Pt1 C31 90.21(12)
C41 Pt1 C31 89.45(12)
O1 Pt1 O2 168.77(9)
C41 Pt1 O2 93.74(11)
C31 Pt1 O2 100.81(11)
O1 Pt1 N2 89.92(10)
C41 Pt1 N2 91.16(11)
C31 Pt1 N2 179.38(11)
O2 Pt1 N2 79.05(9)
O1 Pt1 N1 97.45(10)
C41 Pt1 N1 172.96(11)
C31 Pt1 N1 94.29(11)
O2 Pt1 N1 79.71(9)
N2 Pt1 N1 85.09(10)
Pt1 O1 H1 111(4)
O3 B1 O2 113.6(3)
O3 B1 C11 111.6(3)
O2 B1 C11 104.4(3)
O3 B1 C21 116.9(3)
O2 B1 C21 101.8(2)
C11 B1 C21 107.5(3)
C2 O2 B1 114.4(2)
C2 O2 Pt1 122.18(19)
B1 O2 Pt1 102.15(17)
O2 C2 H2A 109.5
O2 C2 H2B 109.5
H2A C2 H2B 109.5
O2 C2 H2C 109.5
H2A C2 H2C 109.5
H2B C2 H2C 109.5
C3 O3 B1 117.6(3)
O3 C3 H3A 109.5
O3 C3 H3B 109.5
H3A C3 H3B 109.5
O3 C3 H3C 109.5
H3A C3 H3C 109.5
H3B C3 H3C 109.5
C15 N1 C11 120.3(3)
C15 N1 Pt1 128.6(2)
C11 N1 Pt1 111.1(2)
N1 C11 C12 119.5(3)
N1 C11 B1 113.6(3)
C12 C11 B1 126.8(3)
C13 C12 C11 120.2(3)
C13 C12 H12 119.9
C11 C12 H12 119.9
C14 C13 C12 119.1(3)
C14 C13 H13 120.4
C12 C13 H13 120.4
C13 C14 C15 118.9(3)
C13 C14 H14 120.6
C15 C14 H14 120.6
N1 C15 C14 121.9(3)
N1 C15 H15 119.0
C14 C15 H15 119.0
C21 N2 C25 122.1(3)
C21 N2 Pt1 113.5(2)
C25 N2 Pt1 124.4(2)
N2 C21 C22 118.4(3)
N2 C21 B1 112.9(3)
C22 C21 B1 128.6(3)
C23 C22 C21 121.0(3)
C23 C22 H22 119.5
C21 C22 H22 119.5
C22 C23 C24 119.1(3)
C22 C23 H23 120.5
C24 C23 H23 120.5
C23 C24 C25 118.5(3)
C23 C24 H24 120.8
C25 C24 H24 120.8
N2 C25 C24 120.9(3)
N2 C25 H25 119.5
C24 C25 H25 119.5
C32 C31 C36 116.9(3)
C32 C31 Pt1 120.7(2)
C36 C31 Pt1 122.3(2)
C33 C32 C31 121.3(3)
C33 C32 H32 119.3
C31 C32 H32 119.3
C34 C33 C32 120.7(3)
C34 C33 H33 119.6
C32 C33 H33 119.6
C35 C34 C33 118.7(3)
C35 C34 H34 120.6
C33 C34 H34 120.6
C34 C35 C36 120.6(3)
C34 C35 H35 119.7
C36 C35 H35 119.7
C35 C36 C31 121.6(3)
C35 C36 H36 119.2
C31 C36 H36 119.2
C46 C41 C42 118.2(3)
C46 C41 Pt1 122.1(2)
C42 C41 Pt1 119.7(2)
C41 C42 C43 120.6(3)
C41 C42 H42 119.7
C43 C42 H42 119.7
C44 C43 C42 120.6(3)
C44 C43 H43 119.7
C42 C43 H43 119.7
C43 C44 C45 119.2(3)
C43 C44 H44 120.4
C45 C44 H44 120.4
C44 C45 C46 120.6(3)
C44 C45 H45 119.7
C46 C45 H45 119.7
C41 C46 C45 120.9(3)
C41 C46 H46 119.6
C45 C46 H46 119.6
C51 O5 C54 109.5(3)
O5 C51 C52 106.3(4)
O5 C51 H51A 110.5
C52 C51 H51A 110.5
O5 C51 H51B 110.5
C52 C51 H51B 110.5
H51A C51 H51B 108.7
C53 C52 C51 102.5(4)
C53 C52 H52A 111.3
C51 C52 H52A 111.3
C53 C52 H52B 111.3
C51 C52 H52B 111.3
H52A C52 H52B 109.2
C52 C53 C54 101.9(4)
C52 C53 H53A 111.4
C54 C53 H53A 111.4
C52 C53 H53B 111.4
C54 C53 H53B 111.4
H53A C53 H53B 109.3
O5 C54 C53 105.8(3)
O5 C54 H54A 110.6
C53 C54 H54A 110.6
O5 C54 H54B 110.6
C53 C54 H54B 110.6
H54A C54 H54B 108.7

loop_
_geom_bond_atom_site_label_1
_geom_bond_atom_site_label_2
_geom_bond_distance
Pt1 O1 1.974(2)
Pt1 C41 2.026(3)
Pt1 C31 2.045(3)
Pt1 O2 2.091(2)
Pt1 N2 2.113(3)
Pt1 N1 2.191(3)
O1 H1 0.795(10)
B1 O3 1.430(4)
B1 O2 1.562(4)
B1 C11 1.619(5)
B1 C21 1.632(5)
O2 C2 1.440(4)
C2 H2A 0.9800
C2 H2B 0.9800
C2 H2C 0.9800
O3 C3 1.423(4)
C3 H3A 0.9800
C3 H3B 0.9800
C3 H3C 0.9800
N1 C15 1.343(4)
N1 C11 1.362(4)
C11 C12 1.392(4)
C12 C13 1.389(5)
C12 H12 0.9500
C13 C14 1.381(5)
C13 H13 0.9500
C14 C15 1.385(5)
C14 H14 0.9500
C15 H15 0.9500
N2 C21 1.345(4)
N2 C25 1.346(4)
C21 C22 1.393(4)
C22 C23 1.383(5)
C22 H22 0.9500
C23 C24 1.389(5)
C23 H23 0.9500
C24 C25 1.390(5)
C24 H24 0.9500
C25 H25 0.9500
C31 C32 1.396(5)
C31 C36 1.401(4)
C32 C33 1.391(5)
C32 H32 0.9500
C33 C34 1.386(5)
C33 H33 0.9500
C34 C35 1.382(5)
C34 H34 0.9500
C35 C36 1.388(5)
C35 H35 0.9500
C36 H36 0.9500
C41 C46 1.384(5)
C41 C42 1.396(4)
C42 C43 1.396(5)
C42 H42 0.9500
C43 C44 1.372(5)
C43 H43 0.9500
C44 C45 1.384(5)
C44 H44 0.9500
C45 C46 1.392(5)
C45 H45 0.9500
C46 H46 0.9500
O5 C51 1.416(5)
O5 C54 1.427(5)
C51 C52 1.510(7)
C51 H51A 0.9900
C51 H51B 0.9900
C52 C53 1.489(6)
C52 H52A 0.9900
C52 H52B 0.9900
C53 C54 1.512(6)
C53 H53A 0.9900
C53 H53B 0.9900
C54 H54A 0.9900
C54 H54B 0.9900

loop_
_geom_torsion_atom_site_label_1
_geom_torsion_atom_site_label_2
_geom_torsion_atom_site_label_3
_geom_torsion_atom_site_label_4
_geom_torsion
O3 B1 O2 C2 43.3(4)
C11 B1 O2 C2 -78.4(3)
C21 B1 O2 C2 169.8(2)
O3 B1 O2 Pt1 177.4(2)
C11 B1 O2 Pt1 55.7(2)
C21 B1 O2 Pt1 -56.1(2)
O2 B1 O3 C3 59.0(4)
C11 B1 O3 C3 176.7(3)
C21 B1 O3 C3 -59.1(4)
C15 N1 C11 C12 2.5(5)
Pt1 N1 C11 C12 -175.2(2)
C15 N1 C11 B1 -176.4(3)
Pt1 N1 C11 B1 5.9(3)
O3 B1 C11 N1 -164.6(3)
O2 B1 C11 N1 -41.5(3)
C21 B1 C11 N1 66.1(3)
O3 B1 C11 C12 16.6(5)
O2 B1 C11 C12 139.7(3)
C21 B1 C11 C12 -112.7(4)
N1 C11 C12 C13 -1.1(5)
B1 C11 C12 C13 177.7(3)
C11 C12 C13 C14 -0.8(5)
C12 C13 C14 C15 1.3(5)
C11 N1 C15 C14 -2.1(5)
Pt1 N1 C15 C14 175.1(2)
C13 C14 C15 N1 0.1(5)
C25 N2 C21 C22 -0.2(4)
Pt1 N2 C21 C22 178.4(2)
C25 N2 C21 B1 176.2(3)
Pt1 N2 C21 B1 -5.3(3)
O3 B1 C21 N2 165.7(3)
O2 B1 C21 N2 41.4(3)
C11 B1 C21 N2 -68.0(3)
O3 B1 C21 C22 -18.4(5)
O2 B1 C21 C22 -142.7(3)
C11 B1 C21 C22 107.9(4)
N2 C21 C22 C23 -0.1(5)
B1 C21 C22 C23 -175.7(3)
C21 C22 C23 C24 0.4(5)
C22 C23 C24 C25 -0.4(5)
C21 N2 C25 C24 0.1(5)
Pt1 N2 C25 C24 -178.3(2)
C23 C24 C25 N2 0.2(5)
C36 C31 C32 C33 1.9(5)
Pt1 C31 C32 C33 -178.9(3)
C31 C32 C33 C34 0.3(5)
C32 C33 C34 C35 -1.6(5)
C33 C34 C35 C36 0.7(6)
C34 C35 C36 C31 1.6(6)
C32 C31 C36 C35 -2.9(5)
Pt1 C31 C36 C35 177.9(3)
C46 C41 C42 C43 -0.9(5)
Pt1 C41 C42 C43 -179.6(2)
C41 C42 C43 C44 0.6(5)
C42 C43 C44 C45 0.2(5)
C43 C44 C45 C46 -0.8(6)
C42 C41 C46 C45 0.4(5)
Pt1 C41 C46 C45 179.0(3)
C44 C45 C46 C41 0.5(6)
C54 O5 C51 C52 9.7(5)
O5 C51 C52 C53 -29.6(5)
C51 C52 C53 C54 36.6(5)
C51 O5 C54 C53 13.9(5)
C52 C53 C54 O5 -31.8(5)
